data_2018412
loop_
_publ_author_name
'Journot, Guillaume'
'Neier, Reinhard'
'Stoeckli-Evans, Helen'

_publ_section_title
;
 2-[2-(Pyrrolidin-2-yl)propan-2-yl]-1<i>H</i>-pyrrole and its amide
 derivative
 1-{2-[2-(1<i>H</i>-pyrrol-2-yl)propan-2-yl]pyrrolidin-1-yl}ethanone
;
_journal_coeditor_code FG3241
_journal_issue 3
_journal_name_full 'Acta Crystallographica Section C'
_journal_page_first o119
_journal_page_last o122
_journal_paper_doi 10.1107/S0108270112007603
_journal_volume 68
_journal_year 2012
_chemical_formula_iupac 'C13 H20 N2 O'
_chemical_formula_moiety 'C13 H20 N2 O'
_chemical_formula_sum 'C13 H20 N2 O'
_chemical_formula_weight 220.31
_chemical_name_systematic
;
1-{2-[2-(1<i>H</i>-pyrrol-2-yl)propan-2-yl]pyrrolidin-1-yl}ethanone
;
_space_group_IT_number 2
_symmetry_cell_setting triclinic
_symmetry_space_group_name_Hall '-P 1'
_symmetry_space_group_name_H-M 'P -1'
_atom_sites_solution_hydrogens geom
_atom_sites_solution_primary direct
_atom_sites_solution_secondary difmap
_audit_creation_method SHELXL97
_cell_angle_alpha 89.325(7)
_cell_angle_beta 88.878(7)
_cell_angle_gamma 68.222(6)
_cell_formula_units_Z 2
_cell_length_a 7.0746(6)
_cell_length_b 8.1309(7)
_cell_length_c 11.1250(9)
_cell_measurement_reflns_used 10862
_cell_measurement_temperature 173(2)
_cell_measurement_theta_max 29.57
_cell_measurement_theta_min 1.83
_cell_volume 594.15(9)
_computing_cell_refinement 'X-AREA (Stoe & Cie, 2009)'
_computing_data_collection 'X-AREA (Stoe & Cie, 2009)'
_computing_data_reduction 'X-RED32  (Stoe & Cie, 2009)'
_computing_molecular_graphics 'PLATON (Spek, 2009)'
_computing_publication_material
;
SHELXL97 (Sheldrick, 2008), PLATON (Spek, 2009) and publCIF
(Westrip, 2010)
;
_computing_structure_refinement 'SHELXL97 (Sheldrick, 2008)'
_computing_structure_solution 'SHELXS97 (Sheldrick, 2008)'
_diffrn_ambient_temperature 173(2)
_diffrn_measured_fraction_theta_full 1.000
_diffrn_measured_fraction_theta_max 0.999
_diffrn_measurement_device '2-circle gonimometer'
_diffrn_measurement_device_type 'Stoe IPDS II'
_diffrn_measurement_method '\f and \w'
_diffrn_radiation_monochromator graphite
_diffrn_radiation_source 'fine-focus sealed tube'
_diffrn_radiation_type MoK\a
_diffrn_radiation_wavelength 0.71073
_diffrn_reflns_av_R_equivalents 0.0929
_diffrn_reflns_av_sigmaI/netI 0.0616
_diffrn_reflns_limit_h_max 9
_diffrn_reflns_limit_h_min -9
_diffrn_reflns_limit_k_max 11
_diffrn_reflns_limit_k_min -11
_diffrn_reflns_limit_l_max 15
_diffrn_reflns_limit_l_min -15
_diffrn_reflns_number 11580
_diffrn_reflns_theta_full 25.00
_diffrn_reflns_theta_max 29.16
_diffrn_reflns_theta_min 1.83
_diffrn_standards_decay_% 0
_diffrn_standards_number 0
_exptl_absorpt_coefficient_mu 0.079
_exptl_absorpt_correction_T_max 1.0000
_exptl_absorpt_correction_T_min 0.4435
_exptl_absorpt_correction_type multi-scan
_exptl_absorpt_process_details '(MULABS in PLATON; Spek, 2009)'
_exptl_crystal_colour colourless
_exptl_crystal_density_diffrn 1.231
_exptl_crystal_density_method 'not measured'
_exptl_crystal_description block
_exptl_crystal_F_000 240
_exptl_crystal_size_max 0.45
_exptl_crystal_size_mid 0.43
_exptl_crystal_size_min 0.40
_refine_diff_density_max 0.308
_refine_diff_density_min -0.274
_refine_ls_extinction_method none
_refine_ls_goodness_of_fit_ref 1.078
_refine_ls_hydrogen_treatment mixed
_refine_ls_matrix_type full
_refine_ls_number_parameters 152
_refine_ls_number_reflns 3199
_refine_ls_number_restraints 0
_refine_ls_restrained_S_all 1.078
_refine_ls_R_factor_all 0.0801
_refine_ls_R_factor_gt 0.0619
_refine_ls_shift/su_max 0.000
_refine_ls_shift/su_mean 0.000
_refine_ls_structure_factor_coef Fsqd
_refine_ls_weighting_details 'calc w = 1/[\s^2^(Fo^2^)+(0.0610P)^2^+0.2358P] where P=(Fo^2^+2Fc^2^)/3'
_refine_ls_weighting_scheme calc
_refine_ls_wR_factor_gt 0.1423
_refine_ls_wR_factor_ref 0.1518
_reflns_number_gt 2565
_reflns_number_total 3199
_reflns_threshold_expression I>2\s(I)
_cod_data_source_file fg3241.cif
_cod_data_source_block III
_cod_database_code 2018412
_cod_database_fobs_code 2018412

loop_
_symmetry_equiv_pos_site_id
_symmetry_equiv_pos_as_xyz
1 x,y,z
2 -x,-y,-z

loop_
_atom_site_aniso_label
_atom_site_aniso_U_11
_atom_site_aniso_U_22
_atom_site_aniso_U_33
_atom_site_aniso_U_12
_atom_site_aniso_U_13
_atom_site_aniso_U_23
O1 0.0332(6) 0.0252(6) 0.0245(6) -0.0089(5) -0.0029(5) 0.0044(4)
N1 0.0198(6) 0.0195(6) 0.0204(6) -0.0077(5) -0.0004(5) -0.0006(5)
N2 0.0195(6) 0.0236(6) 0.0215(6) -0.0094(5) -0.0010(5) 0.0009(5)
C1 0.0270(8) 0.0248(8) 0.0232(7) -0.0117(6) -0.0008(6) -0.0025(6)
C2 0.0337(9) 0.0273(8) 0.0303(8) -0.0165(7) 0.0006(7) -0.0037(6)
C3 0.0233(7) 0.0243(8) 0.0288(8) -0.0120(6) 0.0015(6) 0.0018(6)
C4 0.0197(7) 0.0211(7) 0.0190(7) -0.0081(5) 0.0014(5) 0.0017(5)
C5 0.0185(7) 0.0223(7) 0.0260(7) -0.0074(6) -0.0014(5) 0.0046(6)
C6 0.0162(6) 0.0245(7) 0.0231(7) -0.0062(5) -0.0009(5) 0.0030(6)
C7 0.0263(8) 0.0355(9) 0.0221(8) -0.0128(7) -0.0020(6) 0.0012(6)
C8 0.0275(8) 0.0324(9) 0.0298(8) -0.0144(7) -0.0035(6) -0.0037(7)
C9 0.0218(7) 0.0261(8) 0.0307(8) -0.0123(6) -0.0019(6) 0.0002(6)
C10 0.0174(6) 0.0213(7) 0.0233(7) -0.0074(5) 0.0019(5) 0.0014(5)
C11 0.0267(8) 0.0192(7) 0.0281(8) -0.0078(6) -0.0016(6) -0.0013(6)
C12 0.0227(8) 0.0215(8) 0.0424(9) -0.0056(6) 0.0043(7) -0.0007(7)
C13 0.0308(9) 0.0353(10) 0.0363(9) -0.0138(7) -0.0081(7) 0.0169(8)

loop_
_atom_site_type_symbol
_atom_site_label
_atom_site_fract_x
_atom_site_fract_y
_atom_site_fract_z
_atom_site_U_iso_or_equiv
_atom_site_thermal_displace_type
_atom_site_calc_flag
_atom_site_refinement_flags
_atom_site_occupancy
O O1 1.26367(18) -0.14376(16) 0.45363(10) 0.0282(3) Uani . . 1.000
N N1 1.14845(19) 0.10346(17) 0.33987(11) 0.0198(3) Uani . . 1.000
N N2 0.72722(19) 0.06395(18) 0.29597(12) 0.0211(3) Uani . . 1.000
C C1 1.1979(2) 0.2033(2) 0.43582(14) 0.0244(4) Uani . . 1.000
C C2 1.2008(3) 0.3729(2) 0.37495(15) 0.0289(5) Uani . . 1.000
C C3 1.2013(2) 0.3376(2) 0.23922(14) 0.0246(4) Uani . . 1.000
C C4 1.0943(2) 0.2053(2) 0.22640(13) 0.0198(4) Uani . . 1.000
C C5 0.8585(2) 0.2899(2) 0.20487(14) 0.0223(4) Uani . . 1.000
C C6 0.7741(2) 0.1450(2) 0.19633(14) 0.0217(4) Uani . . 1.000
C C7 0.7372(2) 0.0628(2) 0.09660(14) 0.0276(5) Uani . . 1.000
C C8 0.6676(3) -0.0715(2) 0.13701(16) 0.0289(5) Uani . . 1.000
C C9 0.6630(2) -0.0671(2) 0.26015(15) 0.0252(4) Uani . . 1.000
C C10 1.2037(2) -0.0730(2) 0.35483(13) 0.0207(4) Uani . . 1.000
C C11 1.2014(2) -0.1869(2) 0.24935(14) 0.0248(4) Uani . . 1.000
C C12 0.7440(3) 0.4217(2) 0.30396(17) 0.0297(5) Uani . . 1.000
C C13 0.8272(3) 0.3875(3) 0.08312(16) 0.0337(5) Uani . . 1.000
H H1A 1.33240 0.13390 0.47020 0.0290 Uiso calc R 1.000
H H1B 1.09360 0.23230 0.50100 0.0290 Uiso calc R 1.000
H H2A 1.32400 0.39520 0.39700 0.0350 Uiso calc R 1.000
H H2B 1.07890 0.47650 0.39870 0.0350 Uiso calc R 1.000
H H2N 0.739(3) 0.090(3) 0.3780(19) 0.031(5) Uiso . . 1.000
H H3A 1.12700 0.44880 0.19520 0.0290 Uiso calc R 1.000
H H3B 1.34250 0.28680 0.20700 0.0290 Uiso calc R 1.000
H H4 1.15980 0.12420 0.15800 0.0240 Uiso calc R 1.000
H H7 0.75520 0.09110 0.01520 0.0330 Uiso calc R 1.000
H H8 0.63110 -0.14950 0.08800 0.0350 Uiso calc R 1.000
H H9 0.62220 -0.14220 0.31190 0.0300 Uiso calc R 1.000
H H11A 1.31840 -0.20120 0.19620 0.0370 Uiso calc R 1.000
H H11B 1.07520 -0.13030 0.20490 0.0370 Uiso calc R 1.000
H H11C 1.20890 -0.30340 0.27840 0.0370 Uiso calc R 1.000
H H12A 0.77330 0.36260 0.38250 0.0440 Uiso calc R 1.000
H H12B 0.59730 0.46410 0.28980 0.0440 Uiso calc R 1.000
H H12C 0.78860 0.52240 0.30260 0.0440 Uiso calc R 1.000
H H13A 0.91230 0.30760 0.02140 0.0510 Uiso calc R 1.000
H H13B 0.86550 0.49110 0.08950 0.0510 Uiso calc R 1.000
H H13C 0.68380 0.42590 0.06100 0.0510 Uiso calc R 1.000

loop_
_atom_type_symbol
_atom_type_description
_atom_type_scat_dispersion_real
_atom_type_scat_dispersion_imag
_atom_type_scat_source
C C 0.0033 0.0016 'International Tables Vol C Tables 4.2.6.8 and 6.1.1.4'
H H 0.0000 0.0000 'International Tables Vol C Tables 4.2.6.8 and 6.1.1.4'
N N 0.0061 0.0033 'International Tables Vol C Tables 4.2.6.8 and 6.1.1.4'
O O 0.0106 0.0060 'International Tables Vol C Tables 4.2.6.8 and 6.1.1.4'

loop_
_geom_angle_atom_site_label_1
_geom_angle_atom_site_label_2
_geom_angle_atom_site_label_3
_geom_angle
_geom_angle_publ_flag
C1 N1 C4 112.58(12) no
C1 N1 C10 117.80(12) no
C4 N1 C10 127.43(12) no
C6 N2 C9 109.64(13) no
C9 N2 H2N 123.4(14) no
C6 N2 H2N 127.0(14) no
N1 C1 C2 105.28(12) no
C1 C2 C3 104.78(13) no
C2 C3 C4 105.75(13) no
C3 C4 C5 115.47(12) no
N1 C4 C3 101.84(12) no
N1 C4 C5 113.61(12) no
C4 C5 C13 107.40(14) no
C6 C5 C12 110.00(13) no
C6 C5 C13 108.02(14) no
C12 C5 C13 109.22(14) no
C4 C5 C12 112.55(13) no
C4 C5 C6 109.52(12) no
N2 C6 C7 106.96(13) no
N2 C6 C5 122.95(14) no
C5 C6 C7 130.04(14) no
C6 C7 C8 108.04(14) no
C7 C8 C9 106.99(15) no
N2 C9 C8 108.37(14) no
N1 C10 C11 119.79(13) no
O1 C10 N1 120.70(14) no
O1 C10 C11 119.46(14) no
N1 C1 H1A 111.00 no
N1 C1 H1B 111.00 no
C2 C1 H1A 111.00 no
C2 C1 H1B 111.00 no
H1A C1 H1B 109.00 no
C1 C2 H2A 111.00 no
C1 C2 H2B 111.00 no
C3 C2 H2A 111.00 no
C3 C2 H2B 111.00 no
H2A C2 H2B 109.00 no
C2 C3 H3A 111.00 no
C2 C3 H3B 111.00 no
C4 C3 H3A 111.00 no
C4 C3 H3B 111.00 no
H3A C3 H3B 109.00 no
N1 C4 H4 109.00 no
C3 C4 H4 109.00 no
C5 C4 H4 109.00 no
C6 C7 H7 126.00 no
C8 C7 H7 126.00 no
C7 C8 H8 126.00 no
C9 C8 H8 127.00 no
N2 C9 H9 126.00 no
C8 C9 H9 126.00 no
C10 C11 H11A 110.00 no
C10 C11 H11B 109.00 no
C10 C11 H11C 109.00 no
H11A C11 H11B 110.00 no
H11A C11 H11C 109.00 no
H11B C11 H11C 109.00 no
C5 C12 H12A 109.00 no
C5 C12 H12B 109.00 no
C5 C12 H12C 109.00 no
H12A C12 H12B 110.00 no
H12A C12 H12C 109.00 no
H12B C12 H12C 109.00 no
C5 C13 H13A 109.00 no
C5 C13 H13B 109.00 no
C5 C13 H13C 109.00 no
H13A C13 H13B 109.00 no
H13A C13 H13C 109.00 no
H13B C13 H13C 109.00 no

loop_
_geom_bond_atom_site_label_1
_geom_bond_atom_site_label_2
_geom_bond_distance
_geom_bond_publ_flag
O1 C10 1.2415(19) no
N1 C1 1.472(2) no
N1 C4 1.4781(19) no
N1 C10 1.349(2) no
N2 C6 1.380(2) no
N2 C9 1.370(2) no
N2 H2N 0.95(2) no
C1 C2 1.536(2) no
C2 C3 1.540(2) no
C3 C4 1.537(2) no
C4 C5 1.573(2) no
C5 C12 1.539(2) no
C5 C13 1.539(2) no
C5 C6 1.510(2) no
C6 C7 1.380(2) no
C7 C8 1.420(2) no
C8 C9 1.370(2) no
C10 C11 1.508(2) no
C1 H1A 0.9900 no
C1 H1B 0.9900 no
C2 H2A 0.9900 no
C2 H2B 0.9900 no
C3 H3A 0.9900 no
C3 H3B 0.9900 no
C4 H4 1.0000 no
C7 H7 0.9500 no
C8 H8 0.9500 no
C9 H9 0.9500 no
C11 H11A 0.9800 no
C11 H11B 0.9800 no
C11 H11C 0.9800 no
C12 H12A 0.9800 no
C12 H12B 0.9800 no
C12 H12C 0.9800 no
C13 H13A 0.9800 no
C13 H13B 0.9800 no
C13 H13C 0.9800 no

loop_
_geom_hbond_atom_site_label_D
_geom_hbond_atom_site_label_H
_geom_hbond_atom_site_label_A
_geom_hbond_site_symmetry_A
_geom_hbond_distance_DH
_geom_hbond_distance_HA
_geom_hbond_distance_DA
_geom_hbond_angle_DHA
_geom_hbond_publ_flag
N2 H2N O1 2_756 0.95(2) 1.93(2) 2.8751(18) 175(2) yes

loop_
_geom_torsion_atom_site_label_1
_geom_torsion_atom_site_label_2
_geom_torsion_atom_site_label_3
_geom_torsion_atom_site_label_4
_geom_torsion
_geom_torsion_publ_flag
C4 N1 C1 C2 -7.18(17) no
C10 N1 C1 C2 157.25(14) no
C1 N1 C4 C3 24.00(16) no
C1 N1 C4 C5 -100.83(15) no
C10 N1 C4 C3 -138.61(16) no
C10 N1 C4 C5 96.56(18) no
C1 N1 C10 O1 11.4(2) no
C1 N1 C10 C11 -165.93(13) no
C4 N1 C10 O1 173.24(15) no
C4 N1 C10 C11 -4.1(2) no
C9 N2 C6 C5 -177.21(14) no
C9 N2 C6 C7 0.27(18) no
C6 N2 C9 C8 -0.10(18) no
N1 C1 C2 C3 -12.97(17) no
C1 C2 C3 C4 27.70(17) no
C2 C3 C4 N1 -31.08(15) no
C2 C3 C4 C5 92.51(15) no
N1 C4 C5 C6 -61.85(16) no
N1 C4 C5 C12 60.84(17) no
N1 C4 C5 C13 -178.91(13) no
C3 C4 C5 C6 -178.99(12) no
C3 C4 C5 C12 -56.30(17) no
C3 C4 C5 C13 63.95(17) no
C4 C5 C6 N2 81.27(18) no
C4 C5 C6 C7 -95.58(19) no
C12 C5 C6 N2 -42.9(2) no
C12 C5 C6 C7 140.23(17) no
C13 C5 C6 N2 -162.05(15) no
C13 C5 C6 C7 21.1(2) no
N2 C6 C7 C8 -0.33(18) no
C5 C6 C7 C8 176.91(16) no
C6 C7 C8 C9 0.3(2) no
C7 C8 C9 N2 -0.11(19) no
